data_7011252
loop_
_publ_author_name
'Martin Br\"oring'
'Carsten D. Brandt'

_publ_section_title
;
 One compound, two structures: synthesis, structures and reactivity of
 a novel (tripyrrinato)palladium(II) trifluoracetate complex TrpyPdOAcf
;
_journal_issue 7
_journal_name_full 'J. Chem. Soc., Dalton Trans.'
_journal_page_first 1391
_journal_page_last 1395
_journal_paper_doi 10.1039/b109510m
_journal_year 2002
_chemical_formula_sum 'C26 H30 F3 N3 O2 Pd'
_chemical_formula_weight 579.93
_chemical_name_systematic
; 
? 
;
_chemical_temperature_decomposition 218
_space_group_IT_number 2
_symmetry_cell_setting triclinic
_symmetry_Int_Tables_number 2
_symmetry_space_group_name_Hall '-P 1'
_symmetry_space_group_name_H-M 'P -1'
_atom_sites_solution_hydrogens geom
_atom_sites_solution_primary direct
_atom_sites_solution_secondary difmap
_audit_creation_method SHELXL-97
_cell_angle_alpha 113.2790(10)
_cell_angle_beta 100.8980(10)
_cell_angle_gamma 93.0320(10)
_cell_formula_units_Z 2
_cell_length_a 8.8220(7)
_cell_length_b 11.3413(9)
_cell_length_c 13.9761(11)
_cell_measurement_reflns_used 7873
_cell_measurement_temperature 173(2)
_cell_measurement_theta_max 28.092
_cell_measurement_theta_min 2.375
_cell_volume 1248.66(17)
_computing_cell_refinement 'Smart 5.620'
_computing_data_collection 'Smart 5.620'
_computing_data_reduction 'Saint Plus'
_computing_molecular_graphics XP
_computing_publication_material XP
_computing_structure_refinement 'SHELXL-97 (Sheldrick, 1997)'
_computing_structure_solution 'SHELXS-97 (Sheldrick, 1990)'
_diffrn_ambient_temperature 173(2)
_diffrn_measured_fraction_theta_full 0.998
_diffrn_measured_fraction_theta_max 0.998
_diffrn_measurement_device_type 'Bruker Smart Apex with D8-Goniometer'
_diffrn_measurement_method 'omega scans'
_diffrn_radiation_monochromator graphite
_diffrn_radiation_source 'fine-focus sealed tube'
_diffrn_radiation_type MoK\a
_diffrn_radiation_wavelength 0.71073
_diffrn_reflns_av_R_equivalents 0.0265
_diffrn_reflns_av_sigmaI/netI 0.0167
_diffrn_reflns_limit_h_max 10
_diffrn_reflns_limit_h_min -10
_diffrn_reflns_limit_k_max 13
_diffrn_reflns_limit_k_min -13
_diffrn_reflns_limit_l_max 16
_diffrn_reflns_limit_l_min -16
_diffrn_reflns_number 24080
_diffrn_reflns_theta_full 25.00
_diffrn_reflns_theta_max 25.00
_diffrn_reflns_theta_min 1.63
_exptl_absorpt_coefficient_mu 0.794
_exptl_absorpt_correction_type sadabs2
_exptl_crystal_colour violet
_exptl_crystal_density_diffrn 1.542
_exptl_crystal_density_method 'not measured'
_exptl_crystal_description block
_exptl_crystal_F_000 592
_exptl_crystal_size_max 0.40
_exptl_crystal_size_mid 0.30
_exptl_crystal_size_min 0.12
_refine_diff_density_max 1.006
_refine_diff_density_min -0.278
_refine_diff_density_rms 0.063
_refine_ls_extinction_method none
_refine_ls_goodness_of_fit_ref 1.078
_refine_ls_hydrogen_treatment mixed
_refine_ls_matrix_type full
_refine_ls_number_parameters 349
_refine_ls_number_reflns 4404
_refine_ls_number_restraints 72
_refine_ls_restrained_S_all 1.098
_refine_ls_R_factor_all 0.0259
_refine_ls_R_factor_gt 0.0250
_refine_ls_shift/su_max 0.001
_refine_ls_shift/su_mean 0.000
_refine_ls_structure_factor_coef Fsqd
_refine_ls_weighting_details 'calc w=1/[\s^2^(Fo^2^)+(0.0325P)^2^+1.0630P] where P=(Fo^2^+2Fc^2^)/3'
_refine_ls_weighting_scheme calc
_refine_ls_wR_factor_gt 0.0634
_refine_ls_wR_factor_ref 0.0639
_reflns_number_gt 4268
_reflns_number_total 4404
_reflns_threshold_expression >2sigma(I)
_cod_data_source_file b109510m.txt
_cod_data_source_block sad
_cod_depositor_comments
;
The following automatic conversions were performed:

'_chemical_melting_point' tag was changed to
'_chemical_temperature_decomposition' since the value had been '218
(dec.)'. The value '218 (dec.)' was changed to '218'.

Automatic conversion script
Id: cif_fix_values 1569 2011-02-09 13:29:24Z adriana 
;
_cod_original_sg_symbol_H-M P-1
_cod_database_code 7011252

loop_
_symmetry_equiv_pos_as_xyz
'x, y, z'
'-x, -y, -z'

loop_
_atom_site_label
_atom_site_type_symbol
_atom_site_fract_x
_atom_site_fract_y
_atom_site_fract_z
_atom_site_U_iso_or_equiv
_atom_site_adp_type
_atom_site_occupancy
_atom_site_symmetry_multiplicity
_atom_site_calc_flag
_atom_site_refinement_flags
_atom_site_disorder_assembly
_atom_site_disorder_group
C1 C 0.1730(3) 0.3078(2) 1.07480(19) 0.0330(5) Uani 1 1 d . . .
H1A H 0.2618 0.3573 1.0682 0.050 Uiso 1 1 calc R . .
H1B H 0.1677 0.3399 1.1501 0.050 Uiso 1 1 calc R . .
H1C H 0.0764 0.3181 1.0327 0.050 Uiso 1 1 calc R . .
C2 C 0.1926(3) 0.1674(2) 1.03412(18) 0.0247(5) Uani 1 1 d . . .
C3 C 0.2623(3) 0.1083(2) 1.10348(18) 0.0260(5) Uani 1 1 d . . .
C4 C 0.2487(3) -0.0215(2) 1.04071(19) 0.0258(5) Uani 1 1 d . . .
C5 C 0.1727(3) -0.0406(2) 0.93338(18) 0.0240(5) Uani 1 1 d . . .
C6 C 0.1268(3) -0.1562(2) 0.84700(19) 0.0263(5) Uani 1 1 d . . .
H6 H 0.1548 -0.2304 0.8580 0.032 Uiso 1 1 calc R . .
C7 C 0.0425(3) -0.1803(2) 0.74285(19) 0.0265(5) Uani 1 1 d . . .
C8 C 0.0115(3) -0.3005(2) 0.6522(2) 0.0331(5) Uani 1 1 d . . .
H8 H 0.0378 -0.3812 0.6509 0.040 Uiso 1 1 calc R . .
C9 C -0.0634(3) -0.2788(2) 0.5668(2) 0.0330(5) Uani 1 1 d . . .
H9 H -0.0987 -0.3416 0.4951 0.040 Uiso 1 1 calc R . .
C10 C -0.0785(3) -0.1452(2) 0.60521(18) 0.0264(5) Uani 1 1 d . . .
C11 C -0.1397(3) -0.0800(2) 0.54123(18) 0.0265(5) Uani 1 1 d . . .
H11 H -0.1725 -0.1309 0.4664 0.032 Uiso 1 1 calc R . .
C12 C -0.1562(3) 0.0478(2) 0.57607(18) 0.0253(5) Uani 1 1 d . . .
C13 C -0.2343(3) 0.1133(2) 0.51478(19) 0.0291(5) Uani 1 1 d . . .
C14 C -0.2461(3) 0.2345(3) 0.5865(2) 0.0347(6) Uani 1 1 d . . .
C15 C -0.1747(3) 0.2426(2) 0.69184(19) 0.0315(5) Uani 1 1 d . . .
C16 C -0.1802(4) 0.3532(3) 0.7942(2) 0.0448(7) Uani 1 1 d . . .
H16A H -0.1420 0.3307 0.8544 0.067 Uiso 1 1 calc R . .
H16B H -0.2879 0.3710 0.7928 0.067 Uiso 1 1 calc R . .
H16C H -0.1143 0.4304 0.8022 0.067 Uiso 1 1 calc R . .
C17 C 0.3354(3) 0.1803(2) 1.22101(19) 0.0300(5) Uani 1 1 d . . .
H17A H 0.3455 0.1174 1.2540 0.036 Uiso 1 1 calc R . .
H17B H 0.2654 0.2410 1.2551 0.036 Uiso 1 1 calc R . .
C18 C 0.4963(3) 0.2567(3) 1.2438(2) 0.0421(6) Uani 1 1 d . . .
H18A H 0.5673 0.1968 1.2123 0.063 Uiso 1 1 calc R . .
H18B H 0.5373 0.3019 1.3213 0.063 Uiso 1 1 calc R . .
H18C H 0.4870 0.3201 1.2124 0.063 Uiso 1 1 calc R . .
C19 C 0.2997(3) -0.1270(2) 1.0734(2) 0.0287(5) Uani 1 1 d . . .
H19A H 0.2269 -0.2080 1.0285 0.034 Uiso 1 1 calc R . .
H19B H 0.2938 -0.1028 1.1487 0.034 Uiso 1 1 calc R . .
C20 C 0.4656(3) -0.1521(3) 1.0627(2) 0.0394(6) Uani 1 1 d . . .
H20A H 0.4715 -0.1792 0.9878 0.059 Uiso 1 1 calc R . .
H20B H 0.4931 -0.2207 1.0860 0.059 Uiso 1 1 calc R . .
H20C H 0.5385 -0.0725 1.1075 0.059 Uiso 1 1 calc R . .
C21 C -0.2987(3) 0.0507(3) 0.39545(19) 0.0330(5) Uani 1 1 d . . .
H21A H -0.2259 -0.0068 0.3611 0.040 Uiso 1 1 calc R . .
H21B H -0.3061 0.1188 0.3679 0.040 Uiso 1 1 calc R . .
C22 C -0.4591(3) -0.0283(3) 0.3650(2) 0.0412(6) Uani 1 1 d . . .
H22A H -0.4530 -0.0944 0.3937 0.062 Uiso 1 1 calc R . .
H22B H -0.4943 -0.0705 0.2869 0.062 Uiso 1 1 calc R . .
H22C H -0.5333 0.0292 0.3948 0.062 Uiso 1 1 calc R . .
C23 C -0.3148(4) 0.3446(3) 0.5661(2) 0.0512(8) Uani 1 1 d . . .
H23A H -0.2594 0.4280 0.6235 0.061 Uiso 1 1 calc R . .
H23B H -0.2958 0.3414 0.4975 0.061 Uiso 1 1 calc R . .
C24 C -0.4853(4) 0.3417(4) 0.5614(3) 0.0681(10) Uani 1 1 d . . .
H24A H -0.5422 0.2629 0.5009 0.102 Uiso 1 1 calc R . .
H24B H -0.5198 0.4180 0.5522 0.102 Uiso 1 1 calc R . .
H24C H -0.5059 0.3422 0.6280 0.102 Uiso 1 1 calc R . .
C25 C 0.2109(3) 0.3266(2) 0.8124(2) 0.0327(5) Uani 1 1 d . A .
C26 C 0.2773(4) 0.4725(3) 0.8643(3) 0.0503(7) Uani 1 1 d U . .
F1 F 0.2493(9) 0.5382(8) 0.9579(6) 0.098(2) Uani 0.70 1 d PU A 1
F2 F 0.4315(7) 0.4927(9) 0.8710(6) 0.085(2) Uani 0.70 1 d PU A 1
F3 F 0.2141(9) 0.5297(7) 0.8019(5) 0.0969(19) Uani 0.70 1 d PU A 1
F1' F 0.3965(18) 0.494(2) 0.8380(14) 0.088(4) Uani 0.30 1 d PU A 2
F2' F 0.178(2) 0.5383(16) 0.8441(14) 0.108(4) Uani 0.30 1 d PU A 2
F3' F 0.314(2) 0.5180(18) 0.9715(12) 0.088(4) Uani 0.30 1 d PU A 2
N1 N 0.1439(2) 0.08073(18) 0.93311(15) 0.0233(4) Uani 1 1 d . . .
N2 N -0.0170(2) -0.08672(17) 0.71368(15) 0.0237(4) Uani 1 1 d . . .
N3 N -0.1154(2) 0.13447(18) 0.68464(15) 0.0252(4) Uani 1 1 d . . .
O1 O 0.1279(2) 0.29619(15) 0.86622(13) 0.0303(4) Uani 1 1 d . . .
O2 O 0.2444(3) 0.2621(2) 0.72920(17) 0.0553(6) Uani 1 1 d . . .
Pd1 Pd 0.030543(18) 0.104650(15) 0.801054(13) 0.02171(7) Uani 1 1 d . A .

loop_
_atom_site_aniso_label
_atom_site_aniso_U_11
_atom_site_aniso_U_22
_atom_site_aniso_U_33
_atom_site_aniso_U_23
_atom_site_aniso_U_13
_atom_site_aniso_U_12
C1 0.0454(15) 0.0262(12) 0.0254(12) 0.0088(10) 0.0067(11) 0.0081(11)
C2 0.0247(11) 0.0254(11) 0.0244(11) 0.0098(9) 0.0076(9) 0.0032(9)
C3 0.0238(11) 0.0299(12) 0.0269(12) 0.0138(10) 0.0071(9) 0.0035(9)
C4 0.0220(11) 0.0292(12) 0.0289(12) 0.0139(10) 0.0076(9) 0.0033(9)
C5 0.0220(11) 0.0246(11) 0.0293(12) 0.0138(10) 0.0084(9) 0.0055(9)
C6 0.0250(11) 0.0237(11) 0.0340(13) 0.0147(10) 0.0089(10) 0.0051(9)
C7 0.0265(12) 0.0216(11) 0.0315(12) 0.0104(10) 0.0081(10) 0.0044(9)
C8 0.0397(14) 0.0210(12) 0.0356(14) 0.0085(10) 0.0087(11) 0.0066(10)
C9 0.0366(14) 0.0240(12) 0.0298(13) 0.0030(10) 0.0059(11) 0.0052(10)
C10 0.0242(11) 0.0254(12) 0.0263(12) 0.0069(10) 0.0067(9) 0.0020(9)
C11 0.0240(11) 0.0289(12) 0.0225(11) 0.0067(10) 0.0053(9) 0.0020(9)
C12 0.0223(11) 0.0293(12) 0.0243(11) 0.0098(10) 0.0081(9) 0.0044(9)
C13 0.0285(12) 0.0344(13) 0.0270(12) 0.0143(10) 0.0082(10) 0.0056(10)
C14 0.0408(14) 0.0356(14) 0.0302(13) 0.0155(11) 0.0075(11) 0.0123(11)
C15 0.0366(13) 0.0282(12) 0.0277(12) 0.0096(10) 0.0056(10) 0.0092(10)
C16 0.0620(19) 0.0365(15) 0.0313(14) 0.0089(12) 0.0067(13) 0.0252(13)
C17 0.0345(13) 0.0322(13) 0.0252(12) 0.0134(10) 0.0080(10) 0.0050(10)
C18 0.0396(15) 0.0509(17) 0.0297(14) 0.0149(12) 0.0009(11) -0.0046(13)
C19 0.0306(12) 0.0283(12) 0.0306(12) 0.0162(10) 0.0057(10) 0.0043(10)
C20 0.0400(15) 0.0464(16) 0.0427(15) 0.0254(13) 0.0160(12) 0.0175(12)
C21 0.0374(14) 0.0402(14) 0.0250(12) 0.0164(11) 0.0078(10) 0.0091(11)
C22 0.0345(14) 0.0584(18) 0.0273(13) 0.0163(13) 0.0027(11) 0.0058(13)
C23 0.069(2) 0.0493(18) 0.0361(15) 0.0191(14) 0.0048(14) 0.0246(16)
C24 0.068(2) 0.068(2) 0.085(3) 0.045(2) 0.020(2) 0.0283(19)
C25 0.0392(14) 0.0262(12) 0.0311(13) 0.0112(11) 0.0064(11) 0.0028(10)
C26 0.0701(19) 0.0299(14) 0.0533(17) 0.0163(13) 0.0234(15) 0.0006(13)
F1 0.168(6) 0.028(2) 0.085(3) -0.009(2) 0.076(4) -0.017(3)
F2 0.059(2) 0.059(3) 0.107(5) 0.012(3) 0.007(2) -0.0205(18)
F3 0.142(4) 0.052(3) 0.114(4) 0.060(3) 0.011(3) 0.013(3)
F1' 0.108(7) 0.058(5) 0.088(8) 0.017(6) 0.048(7) -0.043(7)
F2' 0.136(7) 0.032(4) 0.145(9) 0.034(7) 0.009(7) 0.022(5)
F3' 0.140(10) 0.049(8) 0.043(3) -0.003(4) 0.014(5) -0.046(7)
N1 0.0225(9) 0.0222(9) 0.0261(10) 0.0105(8) 0.0063(8) 0.0037(7)
N2 0.0231(9) 0.0214(9) 0.0249(10) 0.0080(8) 0.0052(8) 0.0023(7)
N3 0.0273(10) 0.0240(10) 0.0233(10) 0.0087(8) 0.0055(8) 0.0062(8)
O1 0.0410(10) 0.0212(8) 0.0264(8) 0.0083(7) 0.0073(7) 0.0009(7)
O2 0.0752(15) 0.0381(11) 0.0465(12) 0.0038(9) 0.0339(11) -0.0042(10)
Pd1 0.02418(11) 0.01894(10) 0.02128(10) 0.00763(7) 0.00486(7) 0.00368(7)

loop_
_atom_type_symbol
_atom_type_description
_atom_type_scat_dispersion_real
_atom_type_scat_dispersion_imag
_atom_type_scat_source
C C 0.0033 0.0016 'International Tables Vol C Tables 4.2.6.8 and 6.1.1.4'
H H 0.0000 0.0000 'International Tables Vol C Tables 4.2.6.8 and 6.1.1.4'
N N 0.0061 0.0033 'International Tables Vol C Tables 4.2.6.8 and 6.1.1.4'
Pd Pd -0.9988 1.0072 'International Tables Vol C Tables 4.2.6.8 and 6.1.1.4'
O O 0.0106 0.0060 'International Tables Vol C Tables 4.2.6.8 and 6.1.1.4'
F F 0.0171 0.0103 'International Tables Vol C Tables 4.2.6.8 and 6.1.1.4'

loop_
_geom_angle_atom_site_label_1
_geom_angle_atom_site_label_2
_geom_angle_atom_site_label_3
_geom_angle
_geom_angle_site_symmetry_1
_geom_angle_site_symmetry_3
_geom_angle_publ_flag
N1 C2 C3 111.6(2) . . ?
N1 C2 C1 125.5(2) . . ?
C3 C2 C1 122.8(2) . . ?
C4 C3 C2 106.5(2) . . ?
C4 C3 C17 128.5(2) . . ?
C2 C3 C17 125.0(2) . . ?
C3 C4 C5 106.7(2) . . ?
C3 C4 C19 128.2(2) . . ?
C5 C4 C19 125.1(2) . . ?
C6 C5 N1 124.5(2) . . ?
C6 C5 C4 126.4(2) . . ?
N1 C5 C4 109.04(19) . . ?
C5 C6 C7 128.3(2) . . ?
N2 C7 C6 124.2(2) . . ?
N2 C7 C8 109.4(2) . . ?
C6 C7 C8 126.4(2) . . ?
C9 C8 C7 107.2(2) . . ?
C8 C9 C10 107.2(2) . . ?
N2 C10 C9 109.2(2) . . ?
N2 C10 C11 125.1(2) . . ?
C9 C10 C11 125.6(2) . . ?
C12 C11 C10 126.8(2) . . ?
C11 C12 N3 123.0(2) . . ?
C11 C12 C13 127.8(2) . . ?
N3 C12 C13 108.8(2) . . ?
C14 C13 C12 106.8(2) . . ?
C14 C13 C21 128.7(2) . . ?
C12 C13 C21 124.3(2) . . ?
C13 C14 C15 106.6(2) . . ?
C13 C14 C23 129.2(2) . . ?
C15 C14 C23 124.2(2) . . ?
N3 C15 C14 110.9(2) . . ?
N3 C15 C16 125.1(2) . . ?
C14 C15 C16 123.9(2) . . ?
C3 C17 C18 113.3(2) . . ?
C4 C19 C20 113.0(2) . . ?
C13 C21 C22 112.2(2) . . ?
C24 C23 C14 114.2(3) . . ?
O2 C25 O1 131.1(2) . . ?
O2 C25 C26 116.2(2) . . ?
O1 C25 C26 112.7(2) . . ?
F1' C26 F2' 110.4(12) . . ?
F1' C26 F1 124.0(10) . . ?
F2' C26 F1 77.6(9) . . ?
F1' C26 F3 83.7(10) . . ?
F2' C26 F3 31.0(8) . . ?
F1 C26 F3 105.7(5) . . ?
F1' C26 F3' 106.2(11) . . ?
F2' C26 F3' 105.0(11) . . ?
F1 C26 F3' 28.4(8) . . ?
F3 C26 F3' 129.5(9) . . ?
F1' C26 F2 22.3(10) . . ?
F2' C26 F2 126.8(9) . . ?
F1 C26 F2 109.0(5) . . ?
F3 C26 F2 104.2(5) . . ?
F3' C26 F2 86.3(9) . . ?
F1' C26 C25 112.6(10) . . ?
F2' C26 C25 111.1(9) . . ?
F1 C26 C25 115.0(4) . . ?
F3 C26 C25 109.8(4) . . ?
F3' C26 C25 111.1(9) . . ?
F2 C26 C25 112.4(5) . . ?
C2 N1 C5 106.09(19) . . ?
C2 N1 Pd1 129.59(16) . . ?
C5 N1 Pd1 124.10(15) . . ?
C7 N2 C10 106.88(19) . . ?
C7 N2 Pd1 125.97(15) . . ?
C10 N2 Pd1 125.00(15) . . ?
C15 N3 C12 106.80(19) . . ?
C15 N3 Pd1 127.79(16) . . ?
C12 N3 Pd1 124.93(15) . . ?
C25 O1 Pd1 115.24(15) . . ?
N2 Pd1 N3 90.08(8) . . ?
N2 Pd1 N1 92.05(7) . . ?
N3 Pd1 N1 169.15(7) . . ?
N2 Pd1 O1 163.52(7) . . ?
N3 Pd1 O1 89.44(7) . . ?
N1 Pd1 O1 91.51(7) . . ?

loop_
_geom_bond_atom_site_label_1
_geom_bond_atom_site_label_2
_geom_bond_distance
_geom_bond_site_symmetry_2
_geom_bond_publ_flag
C1 C2 1.496(3) . ?
C2 N1 1.332(3) . ?
C2 C3 1.449(3) . ?
C3 C4 1.368(3) . ?
C3 C17 1.505(3) . ?
C4 C5 1.447(3) . ?
C4 C19 1.501(3) . ?
C5 C6 1.360(3) . ?
C5 N1 1.414(3) . ?
C6 C7 1.415(3) . ?
C7 N2 1.374(3) . ?
C7 C8 1.416(3) . ?
C8 C9 1.369(4) . ?
C9 C10 1.417(3) . ?
C10 N2 1.374(3) . ?
C10 C11 1.421(3) . ?
C11 C12 1.361(3) . ?
C12 N3 1.405(3) . ?
C12 C13 1.446(3) . ?
C13 C14 1.367(4) . ?
C13 C21 1.507(3) . ?
C14 C15 1.452(3) . ?
C14 C23 1.519(4) . ?
C15 N3 1.334(3) . ?
C15 C16 1.495(3) . ?
C17 C18 1.532(4) . ?
C19 C20 1.529(3) . ?
C21 C22 1.525(4) . ?
C23 C24 1.491(5) . ?
C25 O2 1.207(3) . ?
C25 O1 1.268(3) . ?
C25 C26 1.547(4) . ?
C26 F1' 1.221(15) . ?
C26 F2' 1.242(17) . ?
C26 F1 1.304(7) . ?
C26 F3 1.338(7) . ?
C26 F3' 1.343(15) . ?
C26 F2 1.346(7) . ?
N1 Pd1 2.0510(18) . ?
N2 Pd1 1.9982(18) . ?
N3 Pd1 2.0269(19) . ?
O1 Pd1 2.0565(16) . ?

loop_
_geom_torsion_atom_site_label_1
_geom_torsion_atom_site_label_2
_geom_torsion_atom_site_label_3
_geom_torsion_atom_site_label_4
_geom_torsion
_geom_torsion_site_symmetry_1
_geom_torsion_site_symmetry_2
_geom_torsion_site_symmetry_3
_geom_torsion_site_symmetry_4
_geom_torsion_publ_flag
N1 C2 C3 C4 -2.3(3) . . . . ?
C1 C2 C3 C4 175.0(2) . . . . ?
N1 C2 C3 C17 177.0(2) . . . . ?
C1 C2 C3 C17 -5.7(4) . . . . ?
C2 C3 C4 C5 0.7(2) . . . . ?
C17 C3 C4 C5 -178.7(2) . . . . ?
C2 C3 C4 C19 -178.9(2) . . . . ?
C17 C3 C4 C19 1.8(4) . . . . ?
C3 C4 C5 C6 -175.2(2) . . . . ?
C19 C4 C5 C6 4.4(4) . . . . ?
C3 C4 C5 N1 1.1(2) . . . . ?
C19 C4 C5 N1 -179.4(2) . . . . ?
N1 C5 C6 C7 -0.7(4) . . . . ?
C4 C5 C6 C7 175.0(2) . . . . ?
C5 C6 C7 N2 -4.5(4) . . . . ?
C5 C6 C7 C8 172.7(2) . . . . ?
N2 C7 C8 C9 1.7(3) . . . . ?
C6 C7 C8 C9 -175.8(2) . . . . ?
C7 C8 C9 C10 -0.1(3) . . . . ?
C8 C9 C10 N2 -1.6(3) . . . . ?
C8 C9 C10 C11 175.3(2) . . . . ?
N2 C10 C11 C12 -4.0(4) . . . . ?
C9 C10 C11 C12 179.6(2) . . . . ?
C10 C11 C12 N3 -1.2(4) . . . . ?
C10 C11 C12 C13 -172.2(2) . . . . ?
C11 C12 C13 C14 169.2(2) . . . . ?
N3 C12 C13 C14 -2.8(3) . . . . ?
C11 C12 C13 C21 -6.6(4) . . . . ?
N3 C12 C13 C21 -178.6(2) . . . . ?
C12 C13 C14 C15 0.0(3) . . . . ?
C21 C13 C14 C15 175.6(2) . . . . ?
C12 C13 C14 C23 178.7(3) . . . . ?
C21 C13 C14 C23 -5.8(5) . . . . ?
C13 C14 C15 N3 2.9(3) . . . . ?
C23 C14 C15 N3 -175.8(3) . . . . ?
C13 C14 C15 C16 -172.1(3) . . . . ?
C23 C14 C15 C16 9.1(4) . . . . ?
C4 C3 C17 C18 104.0(3) . . . . ?
C2 C3 C17 C18 -75.2(3) . . . . ?
C3 C4 C19 C20 -91.4(3) . . . . ?
C5 C4 C19 C20 89.2(3) . . . . ?
C14 C13 C21 C22 -92.8(3) . . . . ?
C12 C13 C21 C22 82.0(3) . . . . ?
C13 C14 C23 C24 88.3(4) . . . . ?
C15 C14 C23 C24 -93.2(4) . . . . ?
O2 C25 C26 F1' -25.4(10) . . . . ?
O1 C25 C26 F1' 155.2(9) . . . . ?
O2 C25 C26 F2' 99.1(9) . . . . ?
O1 C25 C26 F2' -80.3(9) . . . . ?
O2 C25 C26 F1 -175.1(5) . . . . ?
O1 C25 C26 F1 5.5(5) . . . . ?
O2 C25 C26 F3 65.9(5) . . . . ?
O1 C25 C26 F3 -113.5(4) . . . . ?
O2 C25 C26 F3' -144.4(8) . . . . ?
O1 C25 C26 F3' 36.2(9) . . . . ?
O2 C25 C26 F2 -49.6(5) . . . . ?
O1 C25 C26 F2 131.0(4) . . . . ?
C3 C2 N1 C5 2.9(2) . . . . ?
C1 C2 N1 C5 -174.3(2) . . . . ?
C3 C2 N1 Pd1 177.65(14) . . . . ?
C1 C2 N1 Pd1 0.4(3) . . . . ?
C6 C5 N1 C2 173.9(2) . . . . ?
C4 C5 N1 C2 -2.5(2) . . . . ?
C6 C5 N1 Pd1 -1.2(3) . . . . ?
C4 C5 N1 Pd1 -177.55(14) . . . . ?
C6 C7 N2 C10 174.9(2) . . . . ?
C8 C7 N2 C10 -2.7(3) . . . . ?
C6 C7 N2 Pd1 11.0(3) . . . . ?
C8 C7 N2 Pd1 -166.58(16) . . . . ?
C9 C10 N2 C7 2.6(3) . . . . ?
C11 C10 N2 C7 -174.2(2) . . . . ?
C9 C10 N2 Pd1 166.73(16) . . . . ?
C11 C10 N2 Pd1 -10.2(3) . . . . ?
C14 C15 N3 C12 -4.7(3) . . . . ?
C16 C15 N3 C12 170.4(3) . . . . ?
C14 C15 N3 Pd1 167.63(17) . . . . ?
C16 C15 N3 Pd1 -17.3(4) . . . . ?
C11 C12 N3 C15 -167.9(2) . . . . ?
C13 C12 N3 C15 4.6(3) . . . . ?
C11 C12 N3 Pd1 19.6(3) . . . . ?
C13 C12 N3 Pd1 -167.94(15) . . . . ?
O2 C25 O1 Pd1 -0.7(4) . . . . ?
C26 C25 O1 Pd1 178.59(18) . . . . ?
C7 N2 Pd1 N3 -179.21(18) . . . . ?
C10 N2 Pd1 N3 19.71(18) . . . . ?
C7 N2 Pd1 N1 -9.85(18) . . . . ?
C10 N2 Pd1 N1 -170.93(18) . . . . ?
C7 N2 Pd1 O1 92.5(3) . . . . ?
C10 N2 Pd1 O1 -68.6(3) . . . . ?
C15 N3 Pd1 N2 164.6(2) . . . . ?
C12 N3 Pd1 N2 -24.41(18) . . . . ?
C15 N3 Pd1 N1 63.2(5) . . . . ?
C12 N3 Pd1 N1 -125.8(4) . . . . ?
C15 N3 Pd1 O1 -31.9(2) . . . . ?
C12 N3 Pd1 O1 139.11(18) . . . . ?
C2 N1 Pd1 N2 -168.72(19) . . . . ?
C5 N1 Pd1 N2 5.15(17) . . . . ?
C2 N1 Pd1 N3 -67.5(4) . . . . ?
C5 N1 Pd1 N3 106.4(4) . . . . ?
C2 N1 Pd1 O1 27.38(19) . . . . ?
C5 N1 Pd1 O1 -158.75(17) . . . . ?
C25 O1 Pd1 N2 17.5(3) . . . . ?
C25 O1 Pd1 N3 -70.87(18) . . . . ?
C25 O1 Pd1 N1 119.94(18) . . . . ?
